data_4027310
loop_
_publ_author_name
'Sonja Geib'
'Susanne C. Martens'
'Ute Zschieschang'
'Florian Lombeck'
'Hubert Wadepohl'
'Hagen Klauk'
'Lutz H. Gade'

_publ_section_title
;
 1,3,6,8-Tetraazapyrenes: Synthesis, Solid-State Structures, and
 Properties as Redox-Active Materials
;
_journal_name_full 'Journal of Organic Chemistry'
_journal_page_first 6107
_journal_page_last 6116
_journal_paper_doi 10.1021/jo300894p
_journal_volume 77
_journal_year 2012
_chemical_formula_sum 'C28 H10 F10 N4 O'
_chemical_formula_weight 608.40
_space_group_IT_number 15
_symmetry_cell_setting monoclinic
_symmetry_Int_Tables_number 15
_symmetry_space_group_name_Hall '-C 2yc'
_symmetry_space_group_name_H-M 'C 1 2/c 1'
_atom_sites_solution_hydrogens fmap
_atom_sites_solution_primary dual
_atom_sites_solution_secondary difmap
_audit_block_code ga_sh16
_audit_creation_date
;
'Thu Oct 27 16:07:30 2011'
;
_audit_creation_method
;
CrysAlisPro, Oxford Diffraction Ltd.,
Version 1.171.35.15 (release 03-08-2011 CrysAlis171 .NET)
(compiled Aug  3 2011,13:03:54)
;
_audit_update_record 'Fri Oct 28 11:39:08 CEST 2011'
_cell_angle_alpha 90.00
_cell_angle_beta 92.620(3)
_cell_angle_gamma 90.00
_cell_formula_units_Z 4
_cell_length_a 21.2334(7)
_cell_length_b 12.6047(3)
_cell_length_c 8.5605(2)
_cell_measurement_reflns_used 15549
_cell_measurement_temperature 99.9(3)
_cell_measurement_theta_max 72.4739
_cell_measurement_theta_min 4.0764
_cell_volume 2288.74(11)
_computing_cell_refinement
;
CrysAlisPro, Agilent Technologies,
Version 1.171.35.15 (release 03-08-2011 CrysAlis171 .NET)
(compiled Aug  3 2011,13:03:54)
;
_computing_data_collection
;
CrysAlisPro, Agilent Technologies,
Version 1.171.35.15 (release 03-08-2011 CrysAlis171 .NET)
(compiled Aug  3 2011,13:03:54)
;
_computing_data_reduction
;
CrysAlisPro, Agilent Technologies,
Version 1.171.35.15 (release 03-08-2011 CrysAlis171 .NET)
(compiled Aug  3 2011,13:03:54)
;
_computing_publication_material 'SHELXL-97 (Sheldrick, 1997)'
_computing_structure_refinement 'SHELXL-97 (Sheldrick, 1997)'
_computing_structure_solution 'SUPERFLIP (Palatinus, 2007-2009)'
_diffrn_ambient_temperature 99.9(3)
_diffrn_detector 'CCD plate'
_diffrn_detector_area_resol_mean 15.9241
_diffrn_detector_type 'Agilent EOS'
_diffrn_measured_fraction_theta_full 1.000
_diffrn_measured_fraction_theta_max 0.989
_diffrn_measurement_details
;
  1 omega   -9.00   21.00   1.0000    1.5000
omega____ theta____ kappa____ phi______ frames
    -        0.0000  -57.0000  -90.0000 30

  2 omega  -37.00  -10.00   1.0000    1.5000
omega____ theta____ kappa____ phi______ frames
    -        0.0000  -57.0000  -90.0000 27

  3 omega   17.00   44.00   1.0000    1.5000
omega____ theta____ kappa____ phi______ frames
    -       10.0000   77.0000   26.0000 27

  4 omega  -16.00   10.00   1.0000    1.5000
omega____ theta____ kappa____ phi______ frames
    -       10.0000   77.0000   26.0000 26

  5 omega    3.00   28.00   1.0000    6.0000
omega____ theta____ kappa____ phi______ frames
    -       34.0000   79.0000  -95.0000 25

  6 omega   11.00   36.00   1.0000    6.0000
omega____ theta____ kappa____ phi______ frames
    -       42.0000   79.0000   37.0000 25

  7 omega  -39.00  -13.00   1.0000    6.0000
omega____ theta____ kappa____ phi______ frames
    -      -42.5000  -77.0000   30.0000 26

  8 omega -105.00  -57.00   1.0000    6.0000
omega____ theta____ kappa____ phi______ frames
    -      -42.5000  -77.0000  120.0000 48

  9 omega  -46.00  -15.00   1.0000    6.0000
omega____ theta____ kappa____ phi______ frames
    -      -42.5000  -77.0000 -120.0000 31

 10 omega  -46.00   30.00   1.0000    6.0000
omega____ theta____ kappa____ phi______ frames
    -      -42.5000   30.0000   90.0000 76

 11 omega  -72.00    5.00   1.0000    6.0000
omega____ theta____ kappa____ phi______ frames
    -      -42.5000   77.0000 -180.0000 77

 12 omega  -13.00   27.00   1.0000    6.0000
omega____ theta____ kappa____ phi______ frames
    -      -42.5000   77.0000   90.0000 40

 13 omega  -53.00  -12.00   1.0000    6.0000
omega____ theta____ kappa____ phi______ frames
    -      -42.5000  -77.0000 -180.0000 41

 14 omega  -42.00  -13.00   1.0000    6.0000
omega____ theta____ kappa____ phi______ frames
    -      -42.5000  -77.0000  -30.0000 29

 15 omega  -47.00  -16.00   1.0000    6.0000
omega____ theta____ kappa____ phi______ frames
    -      -42.5000  -77.0000  120.0000 31

 16 omega  -42.00   24.00   1.0000    6.0000
omega____ theta____ kappa____ phi______ frames
    -      -42.5000   30.0000  -60.0000 66

 17 omega   14.00   39.00   1.0000    6.0000
omega____ theta____ kappa____ phi______ frames
    -       46.0000   80.0000   72.0000 25

 18 omega   15.00   40.00   1.0000    6.0000
omega____ theta____ kappa____ phi______ frames
    -       46.0000   79.0000   22.0000 25

 19 omega   19.00   44.00   1.0000    6.0000
omega____ theta____ kappa____ phi______ frames
    -       50.0000   78.0000  170.0000 25

 20 omega   19.00   44.00   1.0000    6.0000
omega____ theta____ kappa____ phi______ frames
    -       50.0000   78.0000   88.0000 25

 21 omega   28.00   54.00   1.0000    6.0000
omega____ theta____ kappa____ phi______ frames
    -       50.0000   77.0000 -173.0000 26

 22 omega   19.00   44.00   1.0000    6.0000
omega____ theta____ kappa____ phi______ frames
    -       50.0000   79.0000  -49.0000 25

 23 omega   71.00   98.00   1.0000    6.0000
omega____ theta____ kappa____ phi______ frames
    -       50.0000   77.0000 -173.0000 27

 24 omega   72.00  123.00   1.0000    6.0000
omega____ theta____ kappa____ phi______ frames
    -       54.0000   77.0000   -5.0000 51

 25 omega   23.00   48.00   1.0000    6.0000
omega____ theta____ kappa____ phi______ frames
    -       54.0000   78.0000 -135.0000 25

 26 omega   23.00   48.00   1.0000    6.0000
omega____ theta____ kappa____ phi______ frames
    -       54.0000   78.0000   36.0000 25

 27 omega   24.00   50.00   1.0000    6.0000
omega____ theta____ kappa____ phi______ frames
    -       54.0000   77.0000   -5.0000 26

 28 omega   23.00   48.00   1.0000    6.0000
omega____ theta____ kappa____ phi______ frames
    -       54.0000   78.0000   26.0000 25

 29 omega   23.00   48.00   1.0000    6.0000
omega____ theta____ kappa____ phi______ frames
    -       54.0000   78.0000  134.0000 25

 30 omega   28.00   76.00   1.0000    6.0000
omega____ theta____ kappa____ phi______ frames
    -       55.1328  -77.0000  -90.0000 48

 31 omega   29.00  127.00   1.0000    6.0000
omega____ theta____ kappa____ phi______ frames
    -       58.0000   75.0000  -49.0000 98

 32 omega   29.00  108.00   1.0000    6.0000
omega____ theta____ kappa____ phi______ frames
    -       58.0000   75.0000  -98.0000 79

 33 omega   93.00  127.00   1.0000    6.0000
omega____ theta____ kappa____ phi______ frames
    -       58.0000   74.0000  110.0000 34

 34 omega   31.00   56.00   1.0000    6.0000
omega____ theta____ kappa____ phi______ frames
    -       58.0000   74.0000  110.0000 25

 35 omega   30.00   58.00   1.0000    6.0000
omega____ theta____ kappa____ phi______ frames
    -       58.0000   77.0000   72.0000 28

 36 omega   33.00  131.00   1.0000    6.0000
omega____ theta____ kappa____ phi______ frames
    -       62.0000   75.0000  142.0000 98

 37 omega   34.00   77.00   1.0000    6.0000
omega____ theta____ kappa____ phi______ frames
    -       62.0000   73.0000   63.0000 43

 38 omega   19.00  103.00   1.0000    6.0000
omega____ theta____ kappa____ phi______ frames
    -       74.0000  -79.0000  -18.0000 84

 39 omega   51.00  109.00   1.0000    6.0000
omega____ theta____ kappa____ phi______ frames
    -       78.0000  -80.0000  169.0000 58

 40 omega   69.00   94.00   1.0000   12.0000
omega____ theta____ kappa____ phi______ frames
    -      110.2657   19.0000  -87.0000 25

 41 omega  112.00  177.00   1.0000   12.0000
omega____ theta____ kappa____ phi______ frames
    -      110.2657   77.0000  -60.0000 65

 42 omega   80.00  105.00   1.0000   12.0000
omega____ theta____ kappa____ phi______ frames
    -      110.2657   77.0000  -60.0000 25

 43 omega   74.00  100.00   1.0000   12.0000
omega____ theta____ kappa____ phi______ frames
    -      110.2657  -79.0000  -31.0000 26

 44 omega   89.00  117.00   1.0000   12.0000
omega____ theta____ kappa____ phi______ frames
    -      110.2657   61.0000 -120.0000 28

 45 omega   41.00   71.00   1.0000   12.0000
omega____ theta____ kappa____ phi______ frames
    -      110.2657  -79.0000  -31.0000 30

 46 omega   69.00   95.00   1.0000   12.0000
omega____ theta____ kappa____ phi______ frames
    -      110.2657  -79.0000  149.0000 26

 47 omega   71.00  112.00   1.0000   12.0000
omega____ theta____ kappa____ phi______ frames
    -      110.2657  -80.0000  -66.0000 41

 48 omega  127.00  176.00   1.0000   12.0000
omega____ theta____ kappa____ phi______ frames
    -      110.2657   77.0000 -150.0000 49

 49 omega   80.00  106.00   1.0000   12.0000
omega____ theta____ kappa____ phi______ frames
    -      110.2657   77.0000 -150.0000 26

 50 omega   40.00   65.00   1.0000   12.0000
omega____ theta____ kappa____ phi______ frames
    -      110.2657  -80.0000  -66.0000 25

 51 omega  128.00  159.00   1.0000   12.0000
omega____ theta____ kappa____ phi______ frames
    -      110.2657   77.0000  -30.0000 31

 52 omega   80.00  106.00   1.0000   12.0000
omega____ theta____ kappa____ phi______ frames
    -      110.2657   77.0000  -30.0000 26

 53 omega   89.00  148.00   1.0000   12.0000
omega____ theta____ kappa____ phi______ frames
    -      110.2657   61.0000  -60.0000 59

 54 omega  113.00  139.00   1.0000   12.0000
omega____ theta____ kappa____ phi______ frames
    -      110.2657  -80.0000   32.0000 26

 55 omega  111.00  177.00   1.0000   12.0000
omega____ theta____ kappa____ phi______ frames
    -      110.2657   77.0000 -120.0000 66

 56 omega   82.00  108.00   1.0000   12.0000
omega____ theta____ kappa____ phi______ frames
    -      110.2657   77.0000 -120.0000 26

 57 omega   81.00  106.00   1.0000   12.0000
omega____ theta____ kappa____ phi______ frames
    -      110.2657   77.0000 -180.0000 25

 58 omega  112.00  177.00   1.0000   12.0000
omega____ theta____ kappa____ phi______ frames
    -      110.2657   77.0000 -180.0000 65

 59 omega   40.00   98.00   1.0000   12.0000
omega____ theta____ kappa____ phi______ frames
    -      110.2657  -80.0000   32.0000 58

 60 omega  101.00  136.00   1.0000   12.0000
omega____ theta____ kappa____ phi______ frames
    -      110.2657   45.0000  -60.0000 35

 61 omega   88.00  113.00   1.0000   12.0000
omega____ theta____ kappa____ phi______ frames
    -      110.2657   45.0000  -90.0000 25

 62 omega   89.00  115.00   1.0000   12.0000
omega____ theta____ kappa____ phi______ frames
    -      110.2657   61.0000  -90.0000 26

 63 omega   87.00  112.00   1.0000   12.0000
omega____ theta____ kappa____ phi______ frames
    -      110.2657   45.0000 -120.0000 25

 64 omega  144.00  170.00   1.0000   12.0000
omega____ theta____ kappa____ phi______ frames
    -      110.2657   77.0000   60.0000 26

 65 omega   91.00  146.00   1.0000   12.0000
omega____ theta____ kappa____ phi______ frames
    -      110.2657   30.0000   90.0000 55

 66 omega  125.00  151.00   1.0000   12.0000
omega____ theta____ kappa____ phi______ frames
    -      110.2657   77.0000  120.0000 26

 67 omega   91.00  117.00   1.0000   12.0000
omega____ theta____ kappa____ phi______ frames
    -      110.2657   30.0000  -90.0000 26

 68 omega   91.00  176.00   1.0000   12.0000
omega____ theta____ kappa____ phi______ frames
    -      110.2657   61.0000   90.0000 85

 69 omega   80.00  106.00   1.0000   12.0000
omega____ theta____ kappa____ phi______ frames
    -      110.2657   77.0000  120.0000 26

 70 omega   41.00  141.00   1.0000   12.0000
omega____ theta____ kappa____ phi______ frames
    -      110.2657  -80.0000 -151.0000 100

 71 omega  124.00  176.00   1.0000   12.0000
omega____ theta____ kappa____ phi______ frames
    -      110.2657   77.0000   30.0000 52

 72 omega   63.00  138.00   1.0000   12.0000
omega____ theta____ kappa____ phi______ frames
    -      110.2657  -80.0000   87.0000 75

 73 omega   80.00  106.00   1.0000   12.0000
omega____ theta____ kappa____ phi______ frames
    -      110.2657   77.0000  -90.0000 26

 74 omega   88.00  151.00   1.0000   12.0000
omega____ theta____ kappa____ phi______ frames
    -      110.2657   45.0000   90.0000 63

 75 omega   83.00  112.00   1.0000   12.0000
omega____ theta____ kappa____ phi______ frames
    -      110.2657   30.0000 -150.0000 29

 76 omega   89.00  115.00   1.0000   12.0000
omega____ theta____ kappa____ phi______ frames
    -      110.2657   61.0000 -150.0000 26

 77 omega   90.00  122.00   1.0000   12.0000
omega____ theta____ kappa____ phi______ frames
    -      110.2657   61.0000   30.0000 32

 78 omega   80.00  106.00   1.0000   12.0000
omega____ theta____ kappa____ phi______ frames
    -      110.2657   77.0000    0.0000 26

 79 omega   88.00  113.00   1.0000   12.0000
omega____ theta____ kappa____ phi______ frames
    -      110.2657   30.0000    0.0000 25

 80 omega   87.00  113.00   1.0000   12.0000
omega____ theta____ kappa____ phi______ frames
    -      110.2657   30.0000   30.0000 26

 81 omega   89.00  178.00   1.0000   12.0000
omega____ theta____ kappa____ phi______ frames
    -      110.2657   61.0000    0.0000 89

 82 omega   90.00  115.00   1.0000   12.0000
omega____ theta____ kappa____ phi______ frames
    -      110.2657   61.0000  -30.0000 25

 83 omega   80.00  106.00   1.0000   12.0000
omega____ theta____ kappa____ phi______ frames
    -      110.2657   77.0000   90.0000 26

 84 omega   80.00  106.00   1.0000   12.0000
omega____ theta____ kappa____ phi______ frames
    -      110.2657   77.0000  150.0000 26

 85 omega   89.00  115.00   1.0000   12.0000
omega____ theta____ kappa____ phi______ frames
    -      110.2657   61.0000  120.0000 26

 86 omega   88.00  113.00   1.0000   12.0000
omega____ theta____ kappa____ phi______ frames
    -      110.2657   45.0000 -150.0000 25

 87 omega   90.00  119.00   1.0000   12.0000
omega____ theta____ kappa____ phi______ frames
    -      110.2657   61.0000   60.0000 29

 88 omega   88.00  113.00   1.0000   12.0000
omega____ theta____ kappa____ phi______ frames
    -      110.2657   45.0000   60.0000 25

 89 omega   86.00  156.00   1.0000   12.0000
omega____ theta____ kappa____ phi______ frames
    -      110.2657   30.0000 -180.0000 70

 90 omega   87.00  112.00   1.0000   12.0000
omega____ theta____ kappa____ phi______ frames
    -      110.2657   30.0000  150.0000 25

 91 omega   89.00  118.00   1.0000   12.0000
omega____ theta____ kappa____ phi______ frames
    -      110.2657   61.0000 -180.0000 29

 92 omega  121.00  176.00   1.0000   12.0000
omega____ theta____ kappa____ phi______ frames
    -      110.2657   61.0000  150.0000 55

 93 omega  142.00  174.00   1.0000   12.0000
omega____ theta____ kappa____ phi______ frames
    -      110.2657   61.0000  -90.0000 32

 94 omega   89.00  115.00   1.0000   12.0000
omega____ theta____ kappa____ phi______ frames
    -      110.2657   61.0000  150.0000 26

 95 omega  -73.00   44.00   1.0000    1.5000
omega____ theta____ kappa____ phi______ frames
    -        0.0000  -19.0000  104.0000 117

 96 omega  -13.00   49.00   1.0000    1.5000
omega____ theta____ kappa____ phi______ frames
    -       18.0000   78.0000   -2.0000 62

 97 omega    3.00   47.00   1.0000    6.0000
omega____ theta____ kappa____ phi______ frames
    -       34.0000   79.0000  -95.0000 44

 98 omega  -48.00   30.00   1.0000    6.0000
omega____ theta____ kappa____ phi______ frames
    -      -42.5000   30.0000   60.0000 78

 99 omega  -63.00   26.00   1.0000    6.0000
omega____ theta____ kappa____ phi______ frames
    -      -42.5000   57.0000  -90.0000 89

100 omega -111.00  -21.00   1.0000    6.0000
omega____ theta____ kappa____ phi______ frames
    -      -42.5000  -57.0000  150.0000 90

101 omega  -48.00   30.00   1.0000    6.0000
omega____ theta____ kappa____ phi______ frames
    -      -42.5000   30.0000 -180.0000 78

102 omega   18.00   46.00   1.0000    6.0000
omega____ theta____ kappa____ phi______ frames
    -       50.0000   80.0000  -19.0000 28

103 omega   19.00   49.00   1.0000    6.0000
omega____ theta____ kappa____ phi______ frames
    -       50.0000   78.0000   88.0000 30

104 omega   19.00   47.00   1.0000    6.0000
omega____ theta____ kappa____ phi______ frames
    -       50.0000   79.0000  -49.0000 28

105 omega   19.00   49.00   1.0000    6.0000
omega____ theta____ kappa____ phi______ frames
    -       50.0000   78.0000  170.0000 30

106 omega   25.00  124.00   1.0000    6.0000
omega____ theta____ kappa____ phi______ frames
    -       54.0000   76.0000  -80.0000 99

107 omega   23.00   49.00   1.0000    6.0000
omega____ theta____ kappa____ phi______ frames
    -       54.0000   78.0000 -135.0000 26

108 omega   23.00   49.00   1.0000    6.0000
omega____ theta____ kappa____ phi______ frames
    -       54.0000   78.0000  134.0000 26

109 omega   23.00   49.00   1.0000    6.0000
omega____ theta____ kappa____ phi______ frames
    -       54.0000   78.0000   26.0000 26

110 omega   24.00  124.00   1.0000    6.0000
omega____ theta____ kappa____ phi______ frames
    -       54.0000   77.0000   -5.0000 100

111 omega  -18.00  128.00   1.0000    6.0000
omega____ theta____ kappa____ phi______ frames
    -       55.1328    0.0000  120.0000 146

112 omega  -18.00  128.00   1.0000    6.0000
omega____ theta____ kappa____ phi______ frames
    -       55.1328    0.0000  240.0000 146

113 omega  -18.00  128.00   1.0000    6.0000
omega____ theta____ kappa____ phi______ frames
    -       55.1328    0.0000  120.0000 146

114 omega  -18.00  128.00   1.0000    6.0000
omega____ theta____ kappa____ phi______ frames
    -       55.1328    0.0000    0.0000 146

115 omega  -18.00  128.00   1.0000    6.0000
omega____ theta____ kappa____ phi______ frames
    -       55.1328    0.0000    0.0000 146

116 omega   29.00  128.00   1.0000    6.0000
omega____ theta____ kappa____ phi______ frames
    -       58.0000   75.0000  -98.0000 99

117 omega   28.00  128.00   1.0000    6.0000
omega____ theta____ kappa____ phi______ frames
    -       58.0000   77.0000   72.0000 100

118 omega   30.00  128.00   1.0000    6.0000
omega____ theta____ kappa____ phi______ frames
    -       58.0000   74.0000   88.0000 98

119 omega   34.00  131.00   1.0000    6.0000
omega____ theta____ kappa____ phi______ frames
    -       62.0000   73.0000   63.0000 97

120 omega   33.00  132.00   1.0000    6.0000
omega____ theta____ kappa____ phi______ frames
    -       62.0000   75.0000  142.0000 99

121 omega    3.00  105.00   1.0000    6.0000
omega____ theta____ kappa____ phi______ frames
    -       74.0000  -79.0000  -18.0000 102

122 omega    7.00  110.00   1.0000    6.0000
omega____ theta____ kappa____ phi______ frames
    -       78.0000  -80.0000  169.0000 103

123 omega   39.00  142.00   1.0000   12.0000
omega____ theta____ kappa____ phi______ frames
    -      110.2657  -80.0000   32.0000 103

124 omega   38.00   91.00   1.0000   12.0000
omega____ theta____ kappa____ phi______ frames
    -      110.2657  -30.0000 -120.0000 53

125 omega   38.00   91.00   1.0000   12.0000
omega____ theta____ kappa____ phi______ frames
    -      110.2657  -30.0000  -60.0000 53

126 omega   81.00  128.00   1.0000   12.0000
omega____ theta____ kappa____ phi______ frames
    -      110.2657   30.0000   60.0000 47

127 omega   87.00  178.00   1.0000   12.0000
omega____ theta____ kappa____ phi______ frames
    -      110.2657   45.0000  -90.0000 91

128 omega   81.00  178.00   1.0000   12.0000
omega____ theta____ kappa____ phi______ frames
    -      110.2657   30.0000  120.0000 97

129 omega   38.00   91.00   1.0000   12.0000
omega____ theta____ kappa____ phi______ frames
    -      110.2657  -30.0000  -30.0000 53

130 omega   38.00   91.00   1.0000   12.0000
omega____ theta____ kappa____ phi______ frames
    -      110.2657  -30.0000  150.0000 53

131 omega   38.00   91.00   1.0000   12.0000
omega____ theta____ kappa____ phi______ frames
    -      110.2657  -30.0000   30.0000 53

132 omega   40.00  140.00   1.0000   12.0000
omega____ theta____ kappa____ phi______ frames
    -      110.2657  -77.0000 -120.0000 100

;
_diffrn_measurement_device_type 'Agilent SuperNova, Dual, Cu at zero, Eos'
_diffrn_measurement_method '\w scans'
_diffrn_measurement_specimen_support 'polyimid foil'
_diffrn_orient_matrix_UB_11 -0.0183581000
_diffrn_orient_matrix_UB_12 0.1157670000
_diffrn_orient_matrix_UB_13 0.0325933000
_diffrn_orient_matrix_UB_21 0.0023468000
_diffrn_orient_matrix_UB_22 -0.0235409000
_diffrn_orient_matrix_UB_23 0.1768379000
_diffrn_orient_matrix_UB_31 0.0702721000
_diffrn_orient_matrix_UB_32 0.0310371000
_diffrn_orient_matrix_UB_33 0.0113845000
_diffrn_radiation_monochromator mirror
_diffrn_radiation_probe x-ray
_diffrn_radiation_type 'Cu K\a'
_diffrn_radiation_wavelength 1.5418
_diffrn_reflns_av_R_equivalents 0.0534
_diffrn_reflns_av_sigmaI/netI 0.1061
_diffrn_reflns_limit_h_max 25
_diffrn_reflns_limit_h_min -22
_diffrn_reflns_limit_k_max 15
_diffrn_reflns_limit_k_min -15
_diffrn_reflns_limit_l_max 10
_diffrn_reflns_limit_l_min -10
_diffrn_reflns_number 35335
_diffrn_reflns_theta_full 66.97
_diffrn_reflns_theta_max 72.4739
_diffrn_reflns_theta_min 4.0764
_diffrn_source 'Agilent SuperNova (Cu) x-ray Source'
_exptl_absorpt_coefficient_mu 1.485
_exptl_absorpt_correction_T_max 1.00000
_exptl_absorpt_correction_T_min 0.72587
_exptl_absorpt_correction_type multi-scan
_exptl_absorpt_process_details
;
CrysAlisPro, Agilent Technologies,
Version 1.171.35.15 (release 03-08-2011 CrysAlis171 .NET)
(compiled Aug  3 2011,13:03:54)
empirical absorption correction using spherical harmonics,
 implemented in SCALE3 ABSPACK scaling algorithm.
;
_exptl_crystal_colour colourless
_exptl_crystal_density_diffrn 1.766
_exptl_crystal_description irregular
_exptl_crystal_F_000 1216
_exptl_crystal_recrystallization_method thf
_exptl_crystal_size_max 0.12
_exptl_crystal_size_mid 0.10
_exptl_crystal_size_min 0.08
_platon_squeeze_details
;
;
_refine_diff_density_max 0.203
_refine_diff_density_min -0.197
_refine_diff_density_rms 0.039
_refine_ls_abs_structure_details 'Flack H D (1983), Acta Cryst. A39, 876-881'
_refine_ls_extinction_method none
_refine_ls_goodness_of_fit_ref 1.050
_refine_ls_hydrogen_treatment refall
_refine_ls_matrix_type full
_refine_ls_number_parameters 178
_refine_ls_number_reflns 2260
_refine_ls_number_restraints 0
_refine_ls_restrained_S_all 1.050
_refine_ls_R_factor_all 0.0324
_refine_ls_R_factor_gt 0.0295
_refine_ls_shift/su_max 0.000
_refine_ls_shift/su_mean 0.000
_refine_ls_structure_factor_coef Fsqd
_refine_ls_weighting_details 'calc w=1/[\s^2^(Fo^2^)+(0.0411P)^2^+1.6717P] where P=(Fo^2^+2Fc^2^)/3'
_refine_ls_weighting_scheme calc
_refine_ls_wR_factor_gt 0.0806
_refine_ls_wR_factor_ref 0.0829
_reflns_number_gt 2084
_reflns_number_total 2260
_reflns_threshold_expression >2sigma(I)
_cod_data_source_file jo300894p_si_002_07.cif
_cod_data_source_block ga_sh16-sr
_cod_original_cell_volume 2288.76(11)
_cod_original_sg_symbol_H-M 'C 2/c'
_cod_database_code 4027310
_audit_block_refno 1350
_cell_oxdiff_length_a 21.2234(8)
_cell_oxdiff_length_b 12.6125(6)
_cell_oxdiff_length_c 8.5598(4)
_cell_oxdiff_angle_alpha 89.905(4)
_cell_oxdiff_angle_beta 92.700(4)
_cell_oxdiff_angle_gamma 90.008(4)
_cell_oxdiff_volume 2288.76(18)
_cell_oxdiff_measurement_reflns_used 15549
_reflns_odcompleteness_completeness 99.95
_reflns_odcompleteness_theta 66.97
_reflns_odcompleteness_iscentric 1

loop_
_symmetry_equiv_pos_as_xyz
'x, y, z'
'-x, y, -z+1/2'
'x+1/2, y+1/2, z'
'-x+1/2, y+1/2, -z+1/2'
'-x, -y, -z'
'x, -y, z-1/2'
'-x+1/2, -y+1/2, -z'
'x+1/2, -y+1/2, z-1/2'

loop_
_atom_site_label
_atom_site_type_symbol
_atom_site_fract_x
_atom_site_fract_y
_atom_site_fract_z
_atom_site_U_iso_or_equiv
_atom_site_adp_type
_atom_site_occupancy
_atom_site_symmetry_multiplicity
_atom_site_calc_flag
F1 F 0.64011(4) 0.29902(6) 0.29615(9) 0.0293(2) Uani 1 1 d
F2 F 0.74215(4) 0.31412(6) 0.12553(8) 0.02695(19) Uani 1 1 d
F3 F 0.83726(4) 0.16782(6) 0.15973(9) 0.02793(19) Uani 1 1 d
F4 F 0.83153(4) 0.01515(6) 0.37987(10) 0.0319(2) Uani 1 1 d
F5 F 0.72985(4) -0.00143(6) 0.55326(9) 0.02811(19) Uani 1 1 d
N1 N 0.56827(5) 0.13821(8) 0.44856(12) 0.0217(2) Uani 1 1 d
N2 N 0.63771(5) 0.13228(8) 0.68016(12) 0.0223(2) Uani 1 1 d
C1 C 0.51796(6) 0.13352(9) 0.53833(14) 0.0212(3) Uani 1 1 d
C2 C 0.54516(6) 0.13397(10) 1.03088(14) 0.0236(3) Uani 1 1 d
H2 H 0.5502(7) 0.1359(13) 1.1563(18) 0.028 Uiso 1 1 d
C3 C 0.59573(6) 0.13098(10) 0.93908(14) 0.0238(3) Uani 1 1 d
H3 H 0.6404(8) 0.1272(12) 0.9934(18) 0.029 Uiso 1 1 d
C9 C 0.58751(6) 0.12972(9) 0.77039(14) 0.0212(3) Uani 1 1 d
C10 C 0.52627(6) 0.12946(9) 0.70279(13) 0.0207(3) Uani 1 1 d
C11 C 0.62460(6) 0.13766(9) 0.52528(14) 0.0214(3) Uani 1 1 d
C14 C 0.68096(6) 0.14603(9) 0.42823(14) 0.0209(3) Uani 1 1 d
C15 C 0.68617(6) 0.22548(10) 0.31656(14) 0.0217(3) Uani 1 1 d
C16 C 0.73857(6) 0.23522(10) 0.22868(13) 0.0222(3) Uani 1 1 d
C17 C 0.78751(6) 0.16325(10) 0.24887(14) 0.0226(3) Uani 1 1 d
C18 C 0.78429(6) 0.08478(10) 0.36049(15) 0.0236(3) Uani 1 1 d
C19 C 0.73163(6) 0.07724(10) 0.44821(14) 0.0218(3) Uani 1 1 d

loop_
_atom_site_aniso_label
_atom_site_aniso_U_11
_atom_site_aniso_U_22
_atom_site_aniso_U_33
_atom_site_aniso_U_23
_atom_site_aniso_U_13
_atom_site_aniso_U_12
F1 0.0261(4) 0.0307(4) 0.0317(4) 0.0078(3) 0.0071(3) 0.0034(3)
F2 0.0306(4) 0.0274(4) 0.0233(4) 0.0059(3) 0.0063(3) -0.0016(3)
F3 0.0256(4) 0.0304(4) 0.0289(4) -0.0030(3) 0.0134(3) -0.0021(3)
F4 0.0266(4) 0.0281(4) 0.0418(5) 0.0037(3) 0.0098(3) 0.0075(3)
F5 0.0303(4) 0.0255(4) 0.0290(4) 0.0077(3) 0.0077(3) 0.0035(3)
N1 0.0228(6) 0.0222(5) 0.0204(5) -0.0006(4) 0.0046(4) 0.0003(4)
N2 0.0227(6) 0.0235(5) 0.0211(5) -0.0008(4) 0.0051(4) -0.0011(4)
C1 0.0244(6) 0.0191(6) 0.0206(6) -0.0005(4) 0.0052(5) 0.0008(5)
C2 0.0250(7) 0.0256(6) 0.0204(6) 0.0004(5) 0.0026(5) -0.0014(5)
C3 0.0242(7) 0.0260(6) 0.0213(6) 0.0006(5) 0.0018(5) -0.0011(5)
C9 0.0232(6) 0.0194(6) 0.0214(6) 0.0002(4) 0.0050(5) -0.0011(5)
C10 0.0233(7) 0.0186(6) 0.0204(6) -0.0005(4) 0.0046(5) -0.0003(5)
C11 0.0243(6) 0.0191(6) 0.0211(6) -0.0007(4) 0.0053(5) -0.0006(5)
C14 0.0213(6) 0.0225(6) 0.0192(6) -0.0027(4) 0.0042(5) -0.0020(5)
C15 0.0215(6) 0.0214(6) 0.0222(6) -0.0020(5) 0.0020(5) 0.0026(5)
C16 0.0262(7) 0.0215(6) 0.0190(6) -0.0006(4) 0.0042(5) -0.0035(5)
C17 0.0216(6) 0.0253(6) 0.0216(6) -0.0056(5) 0.0074(5) -0.0040(5)
C18 0.0232(6) 0.0211(6) 0.0265(6) -0.0042(5) 0.0034(5) 0.0022(5)
C19 0.0253(7) 0.0198(6) 0.0207(6) 0.0002(4) 0.0037(5) -0.0010(5)

loop_
_atom_type_symbol
_atom_type_description
_atom_type_scat_dispersion_real
_atom_type_scat_dispersion_imag
_atom_type_scat_source
C C 0.0181 0.0091 'International Tables Vol C Tables 4.2.6.8 and 6.1.1.4'
H H 0.0000 0.0000 'International Tables Vol C Tables 4.2.6.8 and 6.1.1.4'
N N 0.0311 0.0180 'International Tables Vol C Tables 4.2.6.8 and 6.1.1.4'
F F 0.0727 0.0534 'International Tables Vol C Tables 4.2.6.8 and 6.1.1.4'
O O 0.0492 0.0322 'International Tables Vol C Tables 4.2.6.8 and 6.1.1.4'

loop_
_geom_angle_atom_site_label_1
_geom_angle_atom_site_label_2
_geom_angle_atom_site_label_3
_geom_angle
_geom_angle_site_symmetry_1
_geom_angle_site_symmetry_3
C11 N1 C1 115.76(10) . .
C11 N2 C9 115.72(11) . .
N1 C1 C10 120.33(12) . .
N1 C1 C2 120.86(11) . 2_656
C10 C1 C2 118.80(11) . 2_656
C3 C2 C1 120.44(11) . 2_656
C3 C2 H2 122.2(8) . .
C1 C2 H2 117.4(8) 2_656 .
C2 C3 C9 120.98(12) . .
C2 C3 H3 118.1(8) . .
C9 C3 H3 120.9(9) . .
N2 C9 C10 120.56(11) . .
N2 C9 C3 120.69(11) . .
C10 C9 C3 118.71(11) . .
C9 C10 C10 120.58(14) . 2_656
C9 C10 C1 118.94(11) . .
C10 C10 C1 120.44(14) 2_656 .
N1 C11 N2 128.66(12) . .
N1 C11 C14 116.63(11) . .
N2 C11 C14 114.70(11) . .
C19 C14 C15 116.68(11) . .
C19 C14 C11 121.67(11) . .
C15 C14 C11 121.62(11) . .
F1 C15 C16 117.76(11) . .
F1 C15 C14 120.12(11) . .
C16 C15 C14 122.06(11) . .
F2 C16 C15 120.00(11) . .
F2 C16 C17 120.39(11) . .
C15 C16 C17 119.61(11) . .
F3 C17 C18 119.58(12) . .
F3 C17 C16 120.69(11) . .
C18 C17 C16 119.72(11) . .
F4 C18 C19 120.65(11) . .
F4 C18 C17 119.72(11) . .
C19 C18 C17 119.61(12) . .
F5 C19 C18 117.71(11) . .
F5 C19 C14 119.99(11) . .
C18 C19 C14 122.28(11) . .

loop_
_geom_bond_atom_site_label_1
_geom_bond_atom_site_label_2
_geom_bond_distance
_geom_bond_site_symmetry_2
F1 C15 1.3529(14) .
F2 C16 1.3344(14) .
F3 C17 1.3324(14) .
F4 C18 1.3375(15) .
F5 C19 1.3404(14) .
N1 C11 1.3380(17) .
N1 C1 1.3454(16) .
N2 C11 1.3439(16) .
N2 C9 1.3450(16) .
C1 C10 1.4118(17) .
C1 C2 1.4404(19) 2_656
C2 C3 1.3599(18) .
C2 C1 1.4405(19) 2_656
C2 H2 1.075(15) .
C3 C9 1.4467(17) .
C3 H3 1.038(17) .
C9 C10 1.3989(18) .
C10 C10 1.407(2) 2_656
C11 C14 1.4914(16) .
C14 C19 1.3864(18) .
C14 C15 1.3924(17) .
C15 C16 1.3769(17) .
C16 C17 1.3843(19) .
C17 C18 1.3792(18) .
C18 C19 1.3782(18) .

loop_
_geom_torsion_atom_site_label_1
_geom_torsion_atom_site_label_2
_geom_torsion_atom_site_label_3
_geom_torsion_atom_site_label_4
_geom_torsion
_geom_torsion_site_symmetry_1
_geom_torsion_site_symmetry_4
C11 N1 C1 C10 0.62(16) . .
C11 N1 C1 C2 179.77(11) . 2_656
C1 C2 C3 C9 1.43(19) 2_656 .
C11 N2 C9 C10 1.90(16) . .
C11 N2 C9 C3 -175.91(11) . .
C2 C3 C9 N2 176.55(12) . .
C2 C3 C9 C10 -1.29(18) . .
N2 C9 C10 C10 -178.40(8) . 2_656
C3 C9 C10 C10 -0.56(14) . 2_656
N2 C9 C10 C1 -0.93(18) . .
C3 C9 C10 C1 176.91(11) . .
N1 C1 C10 C9 -0.41(18) . .
C2 C1 C10 C9 -179.58(11) 2_656 .
N1 C1 C10 C10 177.07(8) . 2_656
C2 C1 C10 C10 -2.10(14) 2_656 2_656
C1 N1 C11 N2 0.52(18) . .
C1 N1 C11 C14 -178.25(10) . .
C9 N2 C11 N1 -1.80(18) . .
C9 N2 C11 C14 176.99(10) . .
N1 C11 C14 C19 -131.07(12) . .
N2 C11 C14 C19 49.99(16) . .
N1 C11 C14 C15 51.05(16) . .
N2 C11 C14 C15 -127.90(12) . .
C19 C14 C15 F1 -176.52(11) . .
C11 C14 C15 F1 1.46(18) . .
C19 C14 C15 C16 0.64(18) . .
C11 C14 C15 C16 178.62(11) . .
F1 C15 C16 F2 -1.20(17) . .
C14 C15 C16 F2 -178.43(11) . .
F1 C15 C16 C17 178.34(11) . .
C14 C15 C16 C17 1.12(19) . .
F2 C16 C17 F3 -3.86(18) . .
C15 C16 C17 F3 176.60(11) . .
F2 C16 C17 C18 177.31(11) . .
C15 C16 C17 C18 -2.23(18) . .
F3 C17 C18 F4 1.07(18) . .
C16 C17 C18 F4 179.91(11) . .
F3 C17 C18 C19 -177.26(11) . .
C16 C17 C18 C19 1.58(19) . .
F4 C18 C19 F5 0.39(17) . .
C17 C18 C19 F5 178.70(11) . .
F4 C18 C19 C14 -178.08(11) . .
C17 C18 C19 C14 0.23(19) . .
C15 C14 C19 F5 -179.76(10) . .
C11 C14 C19 F5 2.26(18) . .
C15 C14 C19 C18 -1.32(18) . .
C11 C14 C19 C18 -179.30(11) . .

loop_
_platon_squeeze_void_nr
_platon_squeeze_void_average_x
_platon_squeeze_void_average_y
_platon_squeeze_void_average_z
_platon_squeeze_void_volume
_platon_squeeze_void_count_electrons
_platon_squeeze_void_content
1 0.000 0.000 -0.020 233 65 'disordered thf'
2 0.500 0.500 -0.022 233 65 'disordered thf'
